data_7128442
loop_
_publ_author_name
'Deng, Peng'
'Shi, Xianghui'
'Gong, Xun'
'Cheng, Jianhua'

_publ_section_title
;
 Trinuclear scandium methylidyne complexes stabilized by
 pentamethylcyclopentadienyl ligands.
;
_journal_issue 52
_journal_name_full 'Chemical communications (Cambridge, England)'
_journal_page_first 6436
_journal_page_last 6439
_journal_paper_doi 10.1039/d1cc01645h
_journal_volume 57
_journal_year 2021
_chemical_formula_moiety 'C31 H46 Br3 Sc3'
_chemical_formula_sum 'C31 H46 Br3 Sc3'
_chemical_formula_weight 793.29
_chemical_name_common '[(Cp*)Sc]3(CH)'
_chemical_properties_physical Air-sensitive,Moisture-sensitive
_space_group_crystal_system trigonal
_space_group_IT_number 146
_space_group_name_Hall 'R 3'
_space_group_name_H-M_alt 'R 3 :H'
_atom_sites_solution_hydrogens mixed
_audit_creation_method SHELXL-2018/3
_audit_update_record
;
2020-09-28 deposited with the CCDC.	2021-05-31 downloaded from the CCDC.
;
_cell_angle_alpha 90.000(5)
_cell_angle_beta 90.000(5)
_cell_angle_gamma 120.000(5)
_cell_formula_units_Z 3
_cell_length_a 19.234(5)
_cell_length_b 19.234(5)
_cell_length_c 8.042(5)
_cell_measurement_reflns_used 3149
_cell_measurement_temperature 193(2)
_cell_measurement_theta_max 27.85
_cell_measurement_theta_min 2.81
_cell_volume 2576.5(19)
_computing_data_collection 'Bruker D8 Venture diffractometer'
_computing_molecular_graphics 'ORTEP-3 for Windows (Farrugia, 2014)'
_computing_publication_material 'WinGX publication routines (Farrugia, 2012)'
_computing_structure_refinement 'SHELXL-2018/3 (Sheldrick, 2018)'
_computing_structure_solution 'SUPERFLIP (Palatinus & Chapuis,2007)'
_diffrn_ambient_temperature 193(2)
_diffrn_measured_fraction_theta_full 0.972
_diffrn_measured_fraction_theta_max 0.972
_diffrn_measurement_device_type 'CCD area detector'
_diffrn_measurement_method 'phi and omega scans'
_diffrn_radiation_type MoK\a
_diffrn_radiation_wavelength 0.71073
_diffrn_reflns_av_R_equivalents 0.0502
_diffrn_reflns_av_unetI/netI 0.0744
_diffrn_reflns_Laue_measured_fraction_full 0.972
_diffrn_reflns_Laue_measured_fraction_max 0.972
_diffrn_reflns_limit_h_max 20
_diffrn_reflns_limit_h_min -22
_diffrn_reflns_limit_k_max 22
_diffrn_reflns_limit_k_min -19
_diffrn_reflns_limit_l_max 9
_diffrn_reflns_limit_l_min -9
_diffrn_reflns_number 3948
_diffrn_reflns_point_group_measured_fraction_full 0.854
_diffrn_reflns_point_group_measured_fraction_max 0.854
_diffrn_reflns_theta_full 24.996
_diffrn_reflns_theta_max 24.996
_diffrn_reflns_theta_min 3.522
_exptl_absorpt_coefficient_mu 4.083
_exptl_absorpt_correction_T_max 0.721
_exptl_absorpt_correction_T_min 0.561
_exptl_absorpt_correction_type empirical
_exptl_absorpt_process_details 'Sheldrick, G. M. SADABS, Version 2.10; Bruker AXS, Inc.: Madison, WI 2003.'
_exptl_crystal_colour Yellow
_exptl_crystal_density_diffrn 1.534
_exptl_crystal_description Block
_exptl_crystal_F_000 1200
_exptl_crystal_recrystallization_method 'Re-crystallisation from solvent: benzene'
_exptl_crystal_size_max 0.150
_exptl_crystal_size_mid 0.120
_exptl_crystal_size_min 0.080
_refine_diff_density_max 0.540
_refine_diff_density_min -0.305
_refine_diff_density_rms 0.085
_refine_ls_abs_structure_details
;

 Refined as an inversion twin.

;
_refine_ls_abs_structure_Flack 0.48(2)
_refine_ls_extinction_method none
_refine_ls_goodness_of_fit_ref 0.943
_refine_ls_hydrogen_treatment mixed
_refine_ls_matrix_type full
_refine_ls_number_parameters 116
_refine_ls_number_reflns 1741
_refine_ls_number_restraints 1
_refine_ls_restrained_S_all 0.943
_refine_ls_R_factor_all 0.0405
_refine_ls_R_factor_gt 0.0353
_refine_ls_shift/su_max 0.002
_refine_ls_shift/su_mean 0.000
_refine_ls_structure_factor_coef Fsqd
_refine_ls_weighting_details 'w=1/[\s^2^(Fo^2^)+(0.0271P)^2^] where P=(Fo^2^+2Fc^2^)/3'
_refine_ls_weighting_scheme calc
_refine_ls_wR_factor_gt 0.0747
_refine_ls_wR_factor_ref 0.0759
_reflns_Friedel_coverage 0.759
_reflns_Friedel_fraction_full 0.737
_reflns_Friedel_fraction_max 0.737
_reflns_number_gt 1548
_reflns_number_total 1741
_reflns_threshold_expression 'I > 2\s(I)'
_cod_data_source_file d1cc01645h2.cif
_cod_data_source_block CT1215
_cod_depositor_comments 'Adding full bibliography for 7128441--7128448.cif.'
_cod_original_cell_volume 2577(2)
_cod_database_code 7128442
_shelx_shelxl_version_number 2018/3
_shelx_space_group_comment
;

The symmetry employed for this shelxl refinement is uniquely defined

by the following loop, which should always be used as a source of

symmetry information in preference to the above space-group names.

They are only intended as comments.

;
_shelx_estimated_absorpt_t_min 0.579
_shelx_estimated_absorpt_t_max 0.736

loop_
_space_group_symop_operation_xyz
'x, y, z'
'-y, x-y, z'
'-x+y, -x, z'
'x+2/3, y+1/3, z+1/3'
'-y+2/3, x-y+1/3, z+1/3'
'-x+y+2/3, -x+1/3, z+1/3'
'x+1/3, y+2/3, z+2/3'
'-y+1/3, x-y+2/3, z+2/3'
'-x+y+1/3, -x+2/3, z+2/3'

loop_
_atom_site_label
_atom_site_type_symbol
_atom_site_fract_x
_atom_site_fract_y
_atom_site_fract_z
_atom_site_U_iso_or_equiv
_atom_site_adp_type
_atom_site_occupancy
_atom_site_site_symmetry_order
_atom_site_calc_flag
_atom_site_refinement_flags_posn
_atom_site_refinement_flags_adp
_atom_site_refinement_flags_occupancy
_atom_site_disorder_assembly
_atom_site_disorder_group
C1 C 0.666667 0.333333 0.6152(17) 0.020(3) Uani 1 3 d S T P . .
C2 C 0.7033(5) 0.1834(5) 0.4915(11) 0.033(2) Uani 1 1 d . . . . .
C3 C 0.6624(5) 0.1263(5) 0.6124(10) 0.0289(19) Uani 1 1 d . . . . .
C4 C 0.7151(5) 0.1366(5) 0.7432(11) 0.033(2) Uani 1 1 d . . . . .
C5 C 0.7913(5) 0.2011(5) 0.7000(12) 0.036(2) Uani 1 1 d . . . . .
C6 C 0.7860(5) 0.2308(5) 0.5444(12) 0.037(2) Uani 1 1 d . . . . .
C7 C 0.6734(8) 0.1904(7) 0.3236(13) 0.059(3) Uani 1 1 d . . . . .
H7A H 0.715933 0.236955 0.265040 0.088 Uiso 1 1 calc R U . . .
H7B H 0.658357 0.141604 0.259239 0.088 Uiso 1 1 calc R U . . .
H7C H 0.626524 0.197157 0.336919 0.088 Uiso 1 1 calc R U . . .
C8 C 0.5756(6) 0.0603(6) 0.6046(14) 0.053(3) Uani 1 1 d . . . . .
H8A H 0.551938 0.064075 0.499434 0.080 Uiso 1 1 calc R U . . .
H8B H 0.546030 0.066137 0.697692 0.080 Uiso 1 1 calc R U . . .
H8C H 0.572592 0.008029 0.611548 0.080 Uiso 1 1 calc R U . . .
C9 C 0.6922(7) 0.0862(6) 0.8951(12) 0.053(3) Uani 1 1 d . . . . .
H9A H 0.739122 0.105012 0.967797 0.080 Uiso 1 1 calc R U . . .
H9B H 0.649708 0.090183 0.953870 0.080 Uiso 1 1 calc R U . . .
H9C H 0.672740 0.030215 0.863907 0.080 Uiso 1 1 calc R U . . .
C10 C 0.8676(6) 0.2281(7) 0.8064(16) 0.066(4) Uani 1 1 d . . . . .
H10A H 0.853216 0.196768 0.909495 0.099 Uiso 1 1 calc R U . . .
H10B H 0.906373 0.219528 0.743983 0.099 Uiso 1 1 calc R U . . .
H10C H 0.891412 0.285254 0.833340 0.099 Uiso 1 1 calc R U . . .
C11 C 0.8540(7) 0.2945(6) 0.4488(13) 0.063(3) Uani 1 1 d . . . . .
H11A H 0.833974 0.304032 0.344087 0.094 Uiso 1 1 calc R U . . .
H11B H 0.879669 0.344144 0.514197 0.094 Uiso 1 1 calc R U . . .
H11C H 0.893212 0.277509 0.424810 0.094 Uiso 1 1 calc R U . . .
Sc1 Sc 0.70123(8) 0.25603(8) 0.73203(18) 0.0225(4) Uani 1 1 d . . . . .
Br1 Br 0.80467(5) 0.37460(5) 0.92564(11) 0.0316(2) Uani 1 1 d . . . . .
H1 H 0.666667 0.333333 0.473(16) 0.02(3) Uiso 1 3 d S . P . .

loop_
_atom_site_aniso_label
_atom_site_aniso_U_11
_atom_site_aniso_U_22
_atom_site_aniso_U_33
_atom_site_aniso_U_23
_atom_site_aniso_U_13
_atom_site_aniso_U_12
C1 0.023(4) 0.023(4) 0.016(7) 0.000 0.000 0.011(2)
C2 0.044(5) 0.034(5) 0.031(5) 0.000(4) -0.006(4) 0.026(4)
C3 0.040(5) 0.021(4) 0.029(5) -0.003(3) 0.005(4) 0.017(4)
C4 0.037(5) 0.027(5) 0.044(5) -0.002(4) 0.000(4) 0.023(4)
C5 0.041(5) 0.030(5) 0.046(6) -0.013(4) -0.005(4) 0.025(4)
C6 0.042(6) 0.027(5) 0.047(6) 0.002(4) 0.011(4) 0.019(4)
C7 0.100(9) 0.066(7) 0.040(7) -0.012(6) -0.013(6) 0.063(7)
C8 0.048(6) 0.040(6) 0.068(8) -0.022(5) -0.010(5) 0.020(5)
C9 0.098(9) 0.048(6) 0.034(6) 0.011(5) 0.000(6) 0.051(6)
C10 0.044(7) 0.059(7) 0.109(11) -0.022(7) -0.024(6) 0.036(6)
C11 0.078(8) 0.045(6) 0.071(8) 0.008(6) 0.042(6) 0.034(6)
Sc1 0.0247(8) 0.0228(8) 0.0230(9) -0.0003(6) -0.0002(7) 0.0141(7)
Br1 0.0327(5) 0.0325(5) 0.0292(4) -0.0038(4) -0.0102(4) 0.0160(4)

loop_
_atom_type_symbol
_atom_type_description
_atom_type_scat_dispersion_real
_atom_type_scat_dispersion_imag
_atom_type_scat_source
C C 0.0033 0.0016 'International Tables Vol C Tables 4.2.6.8 and 6.1.1.4'
H H 0.0000 0.0000 'International Tables Vol C Tables 4.2.6.8 and 6.1.1.4'
Sc Sc 0.2519 0.3716 'International Tables Vol C Tables 4.2.6.8 and 6.1.1.4'
Br Br -0.2901 2.4595 'International Tables Vol C Tables 4.2.6.8 and 6.1.1.4'

loop_
_geom_angle_atom_site_label_1
_geom_angle_atom_site_label_2
_geom_angle_atom_site_label_3
_geom_angle
_geom_angle_site_symmetry_1
_geom_angle_site_symmetry_3
_geom_angle_publ_flag
Sc1 C1 Sc1 102.0(4) . 2_655 ?
Sc1 C1 Sc1 102.0(4) . 3_665 ?
Sc1 C1 Sc1 102.0(4) 2_655 3_665 ?
Sc1 C1 H1 116.2(3) . . ?
Sc1 C1 H1 116.2(3) 2_655 . ?
Sc1 C1 H1 116.2(3) 3_665 . ?
C3 C2 C6 107.7(8) . . ?
C3 C2 C7 127.9(9) . . ?
C6 C2 C7 123.9(9) . . ?
C3 C2 Sc1 74.1(5) . . ?
C6 C2 Sc1 74.3(5) . . ?
C7 C2 Sc1 123.7(6) . . ?
C2 C3 C4 109.3(8) . . ?
C2 C3 C8 126.1(8) . . ?
C4 C3 C8 124.5(8) . . ?
C2 C3 Sc1 72.6(5) . . ?
C4 C3 Sc1 74.2(4) . . ?
C8 C3 Sc1 121.7(6) . . ?
C3 C4 C5 107.4(8) . . ?
C3 C4 C9 124.6(8) . . ?
C5 C4 C9 128.0(8) . . ?
C3 C4 Sc1 72.2(4) . . ?
C5 C4 Sc1 73.7(5) . . ?
C9 C4 Sc1 120.6(6) . . ?
C6 C5 C4 108.8(8) . . ?
C6 C5 C10 127.4(9) . . ?
C4 C5 C10 123.6(9) . . ?
C6 C5 Sc1 72.9(5) . . ?
C4 C5 Sc1 72.8(5) . . ?
C10 C5 Sc1 123.5(6) . . ?
C5 C6 C2 106.7(8) . . ?
C5 C6 C11 125.9(10) . . ?
C2 C6 C11 127.3(9) . . ?
C5 C6 Sc1 73.8(5) . . ?
C2 C6 Sc1 71.0(5) . . ?
C11 C6 Sc1 123.8(6) . . ?
C2 C7 H7A 109.5 . . ?
C2 C7 H7B 109.5 . . ?
H7A C7 H7B 109.5 . . ?
C2 C7 H7C 109.5 . . ?
H7A C7 H7C 109.5 . . ?
H7B C7 H7C 109.5 . . ?
C3 C8 H8A 109.5 . . ?
C3 C8 H8B 109.5 . . ?
H8A C8 H8B 109.5 . . ?
C3 C8 H8C 109.5 . . ?
H8A C8 H8C 109.5 . . ?
H8B C8 H8C 109.5 . . ?
C4 C9 H9A 109.5 . . ?
C4 C9 H9B 109.5 . . ?
H9A C9 H9B 109.5 . . ?
C4 C9 H9C 109.5 . . ?
H9A C9 H9C 109.5 . . ?
H9B C9 H9C 109.5 . . ?
C5 C10 H10A 109.5 . . ?
C5 C10 H10B 109.5 . . ?
H10A C10 H10B 109.5 . . ?
C5 C10 H10C 109.5 . . ?
H10A C10 H10C 109.5 . . ?
H10B C10 H10C 109.5 . . ?
C6 C11 H11A 109.5 . . ?
C6 C11 H11B 109.5 . . ?
H11A C11 H11B 109.5 . . ?
C6 C11 H11C 109.5 . . ?
H11A C11 H11C 109.5 . . ?
H11B C11 H11C 109.5 . . ?
C1 Sc1 C2 98.8(4) . . ?
C1 Sc1 C3 120.2(4) . . ?
C2 Sc1 C3 33.3(3) . . ?
C1 Sc1 C4 153.2(4) . . ?
C2 Sc1 C4 56.0(3) . . ?
C3 Sc1 C4 33.6(3) . . ?
C1 Sc1 C5 142.2(4) . . ?
C2 Sc1 C5 56.2(3) . . ?
C3 Sc1 C5 55.5(3) . . ?
C4 Sc1 C5 33.5(3) . . ?
C1 Sc1 C6 109.8(4) . . ?
C2 Sc1 C6 34.8(3) . . ?
C3 Sc1 C6 56.0(3) . . ?
C4 Sc1 C6 55.8(3) . . ?
C5 Sc1 C6 33.2(3) . . ?
C1 Sc1 Br1 91.2(2) . . ?
C2 Sc1 Br1 138.6(2) . . ?
C3 Sc1 Br1 146.3(2) . . ?
C4 Sc1 Br1 113.5(2) . . ?
C5 Sc1 Br1 92.5(2) . . ?
C6 Sc1 Br1 104.2(2) . . ?
C1 Sc1 Br1 90.3(2) . 3_665 ?
C2 Sc1 Br1 120.0(2) . 3_665 ?
C3 Sc1 Br1 92.5(2) . 3_665 ?
C4 Sc1 Br1 95.2(2) . 3_665 ?
C5 Sc1 Br1 125.9(2) . 3_665 ?
C6 Sc1 Br1 148.0(2) . 3_665 ?
Br1 Sc1 Br1 99.86(7) . 3_665 ?
C1 Sc1 Sc1 39.0(2) . 3_665 ?
C2 Sc1 Sc1 114.2(2) . 3_665 ?
C3 Sc1 Sc1 113.2(2) . 3_665 ?
C4 Sc1 Sc1 137.8(2) . 3_665 ?
C5 Sc1 Sc1 168.7(2) . 3_665 ?
C6 Sc1 Sc1 141.8(2) . 3_665 ?
Br1 Sc1 Sc1 98.75(4) . 3_665 ?
Br1 Sc1 Sc1 51.34(4) 3_665 3_665 ?
C1 Sc1 Sc1 39.0(2) . 2_655 ?
C2 Sc1 Sc1 125.0(2) . 2_655 ?
C3 Sc1 Sc1 156.1(2) . 2_655 ?
C4 Sc1 Sc1 162.0(2) . 2_655 ?
C5 Sc1 Sc1 129.3(2) . 2_655 ?
C6 Sc1 Sc1 113.3(2) . 2_655 ?
Br1 Sc1 Sc1 52.20(5) . 2_655 ?
Br1 Sc1 Sc1 98.09(4) 3_665 2_655 ?
Sc1 Sc1 Sc1 60.0 3_665 2_655 ?
Sc1 Br1 Sc1 76.46(7) . 2_655 ?

loop_
_geom_bond_atom_site_label_1
_geom_bond_atom_site_label_2
_geom_bond_distance
_geom_bond_site_symmetry_2
_geom_bond_publ_flag
C1 Sc1 2.127(6) . ?
C1 Sc1 2.127(6) 2_655 ?
C1 Sc1 2.127(6) 3_665 ?
C1 H1 1.14(13) . ?
C2 C3 1.381(11) . ?
C2 C6 1.447(12) . ?
C2 C7 1.499(13) . ?
C2 Sc1 2.398(9) . ?
C3 C4 1.404(12) . ?
C3 C8 1.510(13) . ?
C3 Sc1 2.418(7) . ?
C4 C5 1.411(13) . ?
C4 C9 1.482(12) . ?
C4 Sc1 2.443(8) . ?
C5 C6 1.400(13) . ?
C5 C10 1.546(13) . ?
C5 Sc1 2.454(8) . ?
C6 C11 1.484(12) . ?
C6 Sc1 2.442(9) . ?
C7 H7A 0.9800 . ?
C7 H7B 0.9800 . ?
C7 H7C 0.9800 . ?
C8 H8A 0.9800 . ?
C8 H8B 0.9800 . ?
C8 H8C 0.9800 . ?
C9 H9A 0.9800 . ?
C9 H9B 0.9800 . ?
C9 H9C 0.9800 . ?
C10 H10A 0.9800 . ?
C10 H10B 0.9800 . ?
C10 H10C 0.9800 . ?
C11 H11A 0.9800 . ?
C11 H11B 0.9800 . ?
C11 H11C 0.9800 . ?
Sc1 Br1 2.6546(18) . ?
Sc1 Br1 2.6863(18) 3_665 ?
Sc1 Sc1 3.305(3) 3_665 ?
Sc1 Sc1 3.305(3) 2_655 ?
